data_7018433
loop_
_publ_author_name
'Peresypkina, Eugenia V.'
'Vostrikova, Kira E.'

_publ_section_title
;
 2[Mn(acacen)](+) + 1[Fe(CN)(5)NO](-) polynuclear heterobimetallic
 coordination compounds of different dimensionality in the solid state.
;
_journal_issue 14
_journal_name_full 'Dalton transactions (Cambridge, England : 2003)'
_journal_page_first 4100
_journal_page_last 4106
_journal_paper_doi 10.1039/c2dt11983h
_journal_volume 41
_journal_year 2012
_chemical_formula_moiety 'C29 H36 Fe Mn2 N10 O5'
_chemical_formula_structural '(Mn (C12 H18 N2 O2))2 (Fe (N O) (C N)5)'
_chemical_formula_sum 'C29 H36 Fe Mn2 N10 O5'
_chemical_formula_weight 770.41
_chemical_name_systematic
;
?
;
_space_group_IT_number 78
_symmetry_cell_setting tetragonal
_symmetry_space_group_name_Hall 'P 4cw'
_symmetry_space_group_name_H-M 'P 43'
_atom_sites_solution_hydrogens geom
_atom_sites_solution_primary direct
_atom_sites_solution_secondary difmap
_audit_creation_method SHELXL-97
_cell_angle_alpha 90.00
_cell_angle_beta 90.00
_cell_angle_gamma 90.00
_cell_formula_units_Z 4
_cell_length_a 10.8355(4)
_cell_length_b 10.8355(4)
_cell_length_c 29.115(2)
_cell_measurement_reflns_used 5943
_cell_measurement_temperature 301(2)
_cell_measurement_theta_max 26.79
_cell_measurement_theta_min 2.66
_cell_volume 3418.3(3)
_computing_cell_refinement 'Apex2 V.1.27 (Bruker, 2005)'
_computing_data_collection 'Apex2 V.1.27 (Bruker, 2005)'
_computing_data_reduction 'Apex2 V.1.27 (Bruker, 2005)'
_computing_molecular_graphics 'SHELXTL V6.22 (Bruker, 2000-2005)'
_computing_publication_material 'local programs'
_computing_structure_refinement 'SHELXL-97 (Sheldrick, 1997)'
_computing_structure_solution 'SHELXS-97 (Sheldrick, 1990)'
_diffrn_ambient_temperature 301(2)
_diffrn_detector_area_resol_mean 25
_diffrn_measured_fraction_theta_full 1.000
_diffrn_measured_fraction_theta_max 1.000
_diffrn_measurement_device_type 'Bruker X8Apex CCD detector'
_diffrn_measurement_method 'combined omega- and phi-scans'
_diffrn_radiation_monochromator graphite
_diffrn_radiation_source 'fine-focus sealed tube'
_diffrn_radiation_type MoK\a
_diffrn_radiation_wavelength 0.71073
_diffrn_reflns_av_R_equivalents 0.0396
_diffrn_reflns_av_sigmaI/netI 0.0453
_diffrn_reflns_limit_h_max 14
_diffrn_reflns_limit_h_min -11
_diffrn_reflns_limit_k_max 11
_diffrn_reflns_limit_k_min -14
_diffrn_reflns_limit_l_max 37
_diffrn_reflns_limit_l_min -37
_diffrn_reflns_number 26240
_diffrn_reflns_theta_full 25.00
_diffrn_reflns_theta_max 27.49
_diffrn_reflns_theta_min 1.88
_exptl_absorpt_coefficient_mu 1.199
_exptl_absorpt_correction_T_max 0.8695
_exptl_absorpt_correction_T_min 0.8501
_exptl_absorpt_correction_type multi-scan
_exptl_absorpt_process_details 'SADABS (Bruker-AXS, 2004)'
_exptl_crystal_colour block
_exptl_crystal_density_diffrn 1.497
_exptl_crystal_density_method 'not measured'
_exptl_crystal_description black
_exptl_crystal_F_000 1584
_exptl_crystal_size_max 0.14
_exptl_crystal_size_mid 0.14
_exptl_crystal_size_min 0.12
_refine_diff_density_max 0.339
_refine_diff_density_min -0.222
_refine_diff_density_rms 0.049
_refine_ls_abs_structure_details 'Flack H D (1983), Acta Cryst. A39, 876-881'
_refine_ls_abs_structure_Flack 0.580(14)
_refine_ls_extinction_method none
_refine_ls_goodness_of_fit_ref 0.955
_refine_ls_hydrogen_treatment constr
_refine_ls_matrix_type full
_refine_ls_number_parameters 434
_refine_ls_number_reflns 7849
_refine_ls_number_restraints 1
_refine_ls_restrained_S_all 0.955
_refine_ls_R_factor_all 0.0564
_refine_ls_R_factor_gt 0.0360
_refine_ls_shift/su_max 0.002
_refine_ls_shift/su_mean 0.000
_refine_ls_structure_factor_coef Fsqd
_refine_ls_weighting_details 'calc w=1/[\s^2^(Fo^2^)+(0.0460P)^2^+0.0000P] where P=(Fo^2^+2Fc^2^)/3'
_refine_ls_weighting_scheme calc
_refine_ls_wR_factor_gt 0.0752
_refine_ls_wR_factor_ref 0.0834
_reflns_number_gt 6158
_reflns_number_total 7849
_reflns_threshold_expression >2sigma(I)
_cod_data_source_file c2dt11983h.txt
_cod_data_source_block compound_5
_cod_depositor_comments
;
The following automatic conversions were performed:

'_symmetry_cell_setting' value 'Tetragonal' changed to 'tetragonal'
according to /home/saulius/struct/CIF-dictionaries/cif_core.dic
dictionary named 'cif_core.dic' version 2.4.1 from 2010-06-29.

Automatic conversion script
Id: cif_fix_values 1715 2011-07-08 13:25:40Z adriana 
;
_cod_original_cell_volume 3418.4(3)
_cod_original_sg_symbol_H-M P4(3)
_cod_database_code 7018433

loop_
_symmetry_equiv_pos_as_xyz
'x, y, z'
'-x, -y, z+1/2'
'-y, x, z+3/4'
'y, -x, z+1/4'

loop_
_atom_site_label
_atom_site_type_symbol
_atom_site_fract_x
_atom_site_fract_y
_atom_site_fract_z
_atom_site_U_iso_or_equiv
_atom_site_adp_type
_atom_site_occupancy
_atom_site_symmetry_multiplicity
_atom_site_calc_flag
_atom_site_refinement_flags
Fe1 Fe 0.98568(4) 0.54433(3) 0.094427(16) 0.02661(10) Uani 1 1 d .
C11 C 0.8081(3) 0.5203(3) 0.09513(12) 0.0295(7) Uani 1 1 d .
N11 N 0.7024(2) 0.5098(2) 0.09541(11) 0.0380(6) Uani 1 1 d .
C12 C 1.0103(3) 0.3662(3) 0.09884(12) 0.0318(7) Uani 1 1 d .
N12 N 1.0225(2) 0.2620(3) 0.10288(11) 0.0441(8) Uani 1 1 d .
C13 C 0.9569(3) 0.7210(3) 0.08348(12) 0.0341(7) Uani 1 1 d .
N13 N 0.9393(2) 0.8239(3) 0.08124(11) 0.0437(7) Uani 1 1 d .
C14 C 1.1625(3) 0.5672(3) 0.08197(12) 0.0321(7) Uani 1 1 d .
N14 N 1.2663(2) 0.5795(2) 0.07604(11) 0.0404(7) Uani 1 1 d .
C15 C 0.9642(3) 0.5165(3) 0.02968(13) 0.0394(8) Uani 1 1 d .
N15 N 0.9472(3) 0.4934(4) -0.00837(12) 0.0662(10) Uani 1 1 d .
N16 N 0.9925(3) 0.5638(3) 0.15039(11) 0.0455(8) Uani 1 1 d .
O16 O 0.9900(3) 0.5764(5) 0.18896(12) 0.1117(16) Uani 1 1 d .
Mn1 Mn 0.48970(4) 0.54815(4) 0.081923(15) 0.02897(12) Uani 1 1 d .
O101 O 0.4943(2) 0.6478(2) 0.13563(8) 0.0394(6) Uani 1 1 d .
C101 C 0.5725(4) 0.7897(4) 0.18952(14) 0.0642(12) Uani 1 1 d .
H10A H 0.4945 0.7838 0.2050 0.096 Uiso 1 1 calc R
H10B H 0.6007 0.8737 0.1902 0.096 Uiso 1 1 calc R
H10C H 0.6317 0.7379 0.2047 0.096 Uiso 1 1 calc R
C102 C 0.5580(3) 0.7487(3) 0.14064(13) 0.0427(9) Uani 1 1 d .
C103 C 0.6079(3) 0.8144(3) 0.10534(14) 0.0468(10) Uani 1 1 d .
H10D H 0.6534 0.8840 0.1132 0.056 Uiso 1 1 calc R
C104 C 0.5976(3) 0.7877(3) 0.05819(14) 0.0424(9) Uani 1 1 d .
C105 C 0.6516(4) 0.8822(4) 0.02538(16) 0.0676(13) Uani 1 1 d .
H10E H 0.5954 0.8953 0.0004 0.101 Uiso 1 1 calc R
H10F H 0.7289 0.8524 0.0137 0.101 Uiso 1 1 calc R
H10G H 0.6647 0.9585 0.0414 0.101 Uiso 1 1 calc R
N101 N 0.5448(2) 0.6867(2) 0.04310(10) 0.0335(6) Uani 1 1 d .
C106 C 0.5309(4) 0.6591(3) -0.00583(12) 0.0466(9) Uani 1 1 d .
H10H H 0.5887 0.7079 -0.0236 0.056 Uiso 1 1 calc R
H10I H 0.4479 0.6793 -0.0158 0.056 Uiso 1 1 calc R
C107 C 0.5553(4) 0.5245(3) -0.01298(13) 0.0451(9) Uani 1 1 d .
H10J H 0.5263 0.4989 -0.0430 0.054 Uiso 1 1 calc R
H10K H 0.6432 0.5079 -0.0110 0.054 Uiso 1 1 calc R
N102 N 0.4888(3) 0.4574(2) 0.02334(10) 0.0320(6) Uani 1 1 d .
C108 C 0.4371(4) 0.2923(4) -0.03059(13) 0.0490(9) Uani 1 1 d .
H10L H 0.5205 0.2868 -0.0415 0.074 Uiso 1 1 calc R
H10M H 0.3895 0.3422 -0.0513 0.074 Uiso 1 1 calc R
H10N H 0.4019 0.2111 -0.0290 0.074 Uiso 1 1 calc R
C109 C 0.4360(3) 0.3499(3) 0.01637(11) 0.0338(7) Uani 1 1 d .
C110 C 0.3794(3) 0.2842(3) 0.05208(13) 0.0403(8) Uani 1 1 d .
H11A H 0.3332 0.2154 0.0437 0.048 Uiso 1 1 calc R
C111 C 0.3851(3) 0.3107(3) 0.09776(13) 0.0353(7) Uani 1 1 d .
C112 C 0.3240(4) 0.2307(4) 0.13291(14) 0.0550(10) Uani 1 1 d .
H11B H 0.3757 0.2249 0.1596 0.082 Uiso 1 1 calc R
H11C H 0.3112 0.1498 0.1204 0.082 Uiso 1 1 calc R
H11D H 0.2460 0.2660 0.1413 0.082 Uiso 1 1 calc R
O102 O 0.44324(19) 0.40461(19) 0.11487(7) 0.0341(5) Uani 1 1 d .
Mn2 Mn 0.97848(4) 0.04200(4) 0.095498(15) 0.03044(12) Uani 1 1 d .
O201 O 1.1249(2) 0.0140(2) 0.06167(8) 0.0416(6) Uani 1 1 d .
C201 C 1.2949(5) -0.1000(5) 0.0360(2) 0.0875(17) Uani 1 1 d .
H20A H 1.2469 -0.1069 0.0083 0.131 Uiso 1 1 calc R
H20B H 1.3311 -0.1786 0.0431 0.131 Uiso 1 1 calc R
H20C H 1.3590 -0.0400 0.0316 0.131 Uiso 1 1 calc R
C202 C 1.2124(3) -0.0600(3) 0.07506(15) 0.0461(9) Uani 1 1 d .
C203 C 1.2320(3) -0.0989(3) 0.11854(16) 0.0496(10) Uani 1 1 d .
H20D H 1.2981 -0.1521 0.1233 0.060 Uiso 1 1 calc R
C204 C 1.1619(3) -0.0663(3) 0.15704(14) 0.0470(9) Uani 1 1 d .
C205 C 1.2114(5) -0.1056(5) 0.20408(17) 0.0831(16) Uani 1 1 d .
H20E H 1.2133 -0.0354 0.2242 0.125 Uiso 1 1 calc R
H20F H 1.2933 -0.1381 0.2007 0.125 Uiso 1 1 calc R
H20G H 1.1585 -0.1678 0.2169 0.125 Uiso 1 1 calc R
N201 N 1.0582(3) -0.0072(3) 0.15381(10) 0.0376(7) Uani 1 1 d .
C206 C 0.9816(4) 0.0258(5) 0.19327(15) 0.0671(13) Uani 1 1 d .
H20H H 0.9992 -0.0291 0.2188 0.081 Uiso 1 1 calc R
H20I H 0.9997 0.1096 0.2028 0.081 Uiso 1 1 calc R
C207 C 0.8528(4) 0.0156(5) 0.18039(14) 0.0639(12) Uani 1 1 d .
H20J H 0.8287 -0.0706 0.1793 0.077 Uiso 1 1 calc R
H20K H 0.8015 0.0572 0.2029 0.077 Uiso 1 1 calc R
N202 N 0.8361(2) 0.0718(3) 0.13548(9) 0.0358(6) Uani 1 1 d .
C208 C 0.6529(4) 0.1865(5) 0.16150(17) 0.0812(15) Uani 1 1 d .
H20L H 0.6950 0.1995 0.1901 0.122 Uiso 1 1 calc R
H20M H 0.5916 0.1233 0.1653 0.122 Uiso 1 1 calc R
H20N H 0.6137 0.2619 0.1521 0.122 Uiso 1 1 calc R
C209 C 0.7445(3) 0.1472(3) 0.12537(13) 0.0400(8) Uani 1 1 d .
C210 C 0.7277(3) 0.1947(3) 0.08105(13) 0.0427(9) Uani 1 1 d .
H21A H 0.6646 0.2519 0.0772 0.051 Uiso 1 1 calc R
C211 C 0.7942(3) 0.1654(3) 0.04339(13) 0.0401(9) Uani 1 1 d .
C212 C 0.7618(4) 0.2182(4) -0.00275(14) 0.0661(13) Uani 1 1 d .
H21B H 0.8333 0.2569 -0.0158 0.099 Uiso 1 1 calc R
H21C H 0.6973 0.2782 0.0008 0.099 Uiso 1 1 calc R
H21D H 0.7341 0.1532 -0.0226 0.099 Uiso 1 1 calc R
O202 O 0.8879(2) 0.0904(2) 0.04280(8) 0.0379(5) Uani 1 1 d .

loop_
_atom_site_aniso_label
_atom_site_aniso_U_11
_atom_site_aniso_U_22
_atom_site_aniso_U_33
_atom_site_aniso_U_23
_atom_site_aniso_U_13
_atom_site_aniso_U_12
Fe1 0.0182(2) 0.0201(2) 0.0415(3) 0.00133(19) -0.00075(19) 0.00017(17)
C11 0.0261(16) 0.0230(15) 0.0394(17) 0.0016(14) 0.0000(14) 0.0002(11)
N11 0.0240(14) 0.0315(14) 0.0585(19) 0.0007(14) 0.0008(14) 0.0019(10)
C12 0.0198(14) 0.0280(17) 0.048(2) 0.0020(15) -0.0013(14) 0.0001(11)
N12 0.0310(15) 0.0311(17) 0.070(2) 0.0062(15) -0.0047(14) 0.0002(12)
C13 0.0234(16) 0.0260(17) 0.053(2) -0.0006(15) 0.0000(14) 0.0005(12)
N13 0.0371(16) 0.0266(16) 0.068(2) 0.0029(14) -0.0036(14) 0.0009(12)
C14 0.0265(17) 0.0199(15) 0.050(2) -0.0024(14) -0.0029(14) 0.0017(12)
N14 0.0215(14) 0.0347(16) 0.065(2) -0.0015(14) 0.0049(13) 0.0002(11)
C15 0.0330(19) 0.042(2) 0.043(2) 0.0035(17) 0.0009(15) -0.0036(15)
N15 0.070(3) 0.091(3) 0.038(2) 0.0012(19) -0.0032(18) -0.009(2)
N16 0.0327(16) 0.061(2) 0.042(2) -0.0076(16) -0.0027(13) -0.0017(14)
O16 0.100(3) 0.195(5) 0.041(2) -0.024(2) -0.0069(19) -0.006(3)
Mn1 0.0273(2) 0.0222(2) 0.0375(3) -0.0027(2) 0.0031(2) -0.00438(18)
O101 0.0347(12) 0.0335(13) 0.0499(15) -0.0126(11) 0.0065(11) -0.0094(10)
C101 0.072(3) 0.057(3) 0.064(3) -0.019(2) -0.009(2) -0.015(2)
C102 0.0333(18) 0.0297(18) 0.065(3) -0.0165(17) -0.0083(17) 0.0031(14)
C103 0.046(2) 0.0285(19) 0.066(3) -0.0030(17) -0.0116(19) -0.0110(15)
C104 0.0292(18) 0.0280(18) 0.070(3) 0.0055(17) -0.0063(17) -0.0060(14)
C105 0.073(3) 0.048(2) 0.082(3) 0.017(2) -0.015(2) -0.032(2)
N101 0.0258(14) 0.0237(14) 0.0509(18) 0.0056(12) 0.0007(12) -0.0044(10)
C106 0.052(2) 0.043(2) 0.045(2) 0.0108(16) 0.0032(17) -0.0145(17)
C107 0.052(2) 0.044(2) 0.040(2) -0.0042(16) 0.0133(17) -0.0081(17)
N102 0.0291(14) 0.0308(15) 0.0361(16) -0.0038(12) 0.0012(11) -0.0049(11)
C108 0.051(2) 0.047(2) 0.049(2) -0.0133(17) -0.0068(18) -0.0031(17)
C109 0.0301(17) 0.0288(17) 0.0425(19) -0.0067(14) -0.0058(14) 0.0021(13)
C110 0.043(2) 0.0252(17) 0.053(2) -0.0029(15) -0.0073(17) -0.0088(14)
C111 0.0254(15) 0.0297(17) 0.051(2) 0.0048(16) -0.0045(15) -0.0002(12)
C112 0.052(2) 0.048(2) 0.065(3) 0.014(2) -0.004(2) -0.0181(19)
O102 0.0318(12) 0.0321(12) 0.0383(13) 0.0024(10) -0.0036(10) -0.0067(9)
Mn2 0.0247(2) 0.0324(3) 0.0343(3) 0.0010(2) -0.0003(2) 0.00710(17)
O201 0.0326(13) 0.0364(13) 0.0559(16) 0.0067(11) 0.0092(11) 0.0090(10)
C201 0.063(3) 0.084(4) 0.115(4) 0.003(3) 0.037(3) 0.035(3)
C202 0.0294(18) 0.0292(18) 0.080(3) -0.0059(19) 0.0064(18) 0.0070(14)
C203 0.034(2) 0.033(2) 0.082(3) 0.003(2) -0.009(2) 0.0112(16)
C204 0.045(2) 0.0304(19) 0.065(3) 0.0030(17) -0.0236(19) -0.0016(15)
C205 0.085(4) 0.078(4) 0.087(4) 0.010(3) -0.044(3) 0.031(3)
N201 0.0379(16) 0.0368(16) 0.0382(17) 0.0001(13) -0.0078(13) 0.0056(13)
C206 0.069(3) 0.091(4) 0.041(3) -0.004(2) -0.009(2) 0.016(3)
C207 0.057(3) 0.086(3) 0.048(3) 0.014(2) 0.017(2) 0.008(2)
N202 0.0311(15) 0.0341(15) 0.0420(17) 0.0021(12) 0.0043(12) 0.0001(12)
C208 0.064(3) 0.089(4) 0.090(4) -0.001(3) 0.029(3) 0.033(3)
C209 0.0267(18) 0.0317(18) 0.062(2) -0.0068(17) 0.0078(16) -0.0014(14)
C210 0.0273(17) 0.0312(18) 0.070(3) 0.0009(18) -0.0041(17) 0.0069(14)
C211 0.0327(19) 0.0257(17) 0.062(2) 0.0076(16) -0.0179(17) -0.0008(14)
C212 0.064(3) 0.066(3) 0.068(3) 0.027(2) -0.023(2) 0.007(2)
O202 0.0409(13) 0.0326(12) 0.0401(14) 0.0018(10) -0.0094(10) 0.0068(10)

loop_
_atom_type_symbol
_atom_type_description
_atom_type_scat_dispersion_real
_atom_type_scat_dispersion_imag
_atom_type_scat_source
C C 0.0033 0.0016 'International Tables Vol C Tables 4.2.6.8 and 6.1.1.4'
H H 0.0000 0.0000 'International Tables Vol C Tables 4.2.6.8 and 6.1.1.4'
N N 0.0061 0.0033 'International Tables Vol C Tables 4.2.6.8 and 6.1.1.4'
O O 0.0106 0.0060 'International Tables Vol C Tables 4.2.6.8 and 6.1.1.4'
Mn Mn 0.3368 0.7283 'International Tables Vol C Tables 4.2.6.8 and 6.1.1.4'
Fe Fe 0.3463 0.8444 'International Tables Vol C Tables 4.2.6.8 and 6.1.1.4'

loop_
_geom_angle_atom_site_label_1
_geom_angle_atom_site_label_2
_geom_angle_atom_site_label_3
_geom_angle
_geom_angle_site_symmetry_1
_geom_angle_site_symmetry_3
N16 Fe1 C15 175.29(15) . .
N16 Fe1 C11 92.92(14) . .
C15 Fe1 C11 82.50(14) . .
N16 Fe1 C12 93.18(15) . .
C15 Fe1 C12 85.75(15) . .
C11 Fe1 C12 90.15(12) . .
N16 Fe1 C14 97.07(14) . .
C15 Fe1 C14 87.52(14) . .
C11 Fe1 C14 169.96(15) . .
C12 Fe1 C14 90.20(12) . .
N16 Fe1 C13 92.46(15) . .
C15 Fe1 C13 88.55(15) . .
C11 Fe1 C13 88.56(13) . .
C12 Fe1 C13 174.27(15) . .
C14 Fe1 C13 90.10(12) . .
N11 C11 Fe1 178.0(3) . .
C11 N11 Mn1 161.3(3) . .
N12 C12 Fe1 177.5(3) . .
C12 N12 Mn2 159.0(3) . .
N13 C13 Fe1 173.9(3) . .
C13 N13 Mn2 156.2(3) . 1_565
N14 C14 Fe1 177.9(3) . .
C14 N14 Mn1 160.6(3) . 1_655
N15 C15 Fe1 175.8(3) . .
O16 N16 Fe1 176.1(3) . .
O102 Mn1 O101 93.26(10) . .
O102 Mn1 N102 91.56(10) . .
O101 Mn1 N102 175.18(10) . .
O102 Mn1 N101 174.45(11) . .
O101 Mn1 N101 91.77(11) . .
N102 Mn1 N101 83.42(11) . .
O102 Mn1 N11 91.76(9) . .
O101 Mn1 N11 86.45(10) . .
N102 Mn1 N11 93.48(11) . .
N101 Mn1 N11 86.20(10) . .
O102 Mn1 N14 83.49(9) . 1_455
O101 Mn1 N14 90.25(10) . 1_455
N102 Mn1 N14 90.22(11) . 1_455
N101 Mn1 N14 98.84(10) . 1_455
N11 Mn1 N14 174.06(10) . 1_455
C102 O101 Mn1 125.7(2) . .
C102 C101 H10A 109.5 . .
C102 C101 H10B 109.5 . .
H10A C101 H10B 109.5 . .
C102 C101 H10C 109.5 . .
H10A C101 H10C 109.5 . .
H10B C101 H10C 109.5 . .
O101 C102 C103 124.4(3) . .
O101 C102 C101 114.3(3) . .
C103 C102 C101 121.3(3) . .
C102 C103 C104 126.6(3) . .
C102 C103 H10D 116.7 . .
C104 C103 H10D 116.7 . .
N101 C104 C103 122.3(3) . .
N101 C104 C105 121.4(4) . .
C103 C104 C105 116.4(3) . .
C104 C105 H10E 109.5 . .
C104 C105 H10F 109.5 . .
H10E C105 H10F 109.5 . .
C104 C105 H10G 109.5 . .
H10E C105 H10G 109.5 . .
H10F C105 H10G 109.5 . .
C104 N101 C106 122.8(3) . .
C104 N101 Mn1 125.2(3) . .
C106 N101 Mn1 111.8(2) . .
N101 C106 C107 108.4(3) . .
N101 C106 H10H 110.0 . .
C107 C106 H10H 110.0 . .
N101 C106 H10I 110.0 . .
C107 C106 H10I 110.0 . .
H10H C106 H10I 108.4 . .
N102 C107 C106 107.2(3) . .
N102 C107 H10J 110.3 . .
C106 C107 H10J 110.3 . .
N102 C107 H10K 110.3 . .
C106 C107 H10K 110.3 . .
H10J C107 H10K 108.5 . .
C109 N102 C107 122.7(3) . .
C109 N102 Mn1 125.4(2) . .
C107 N102 Mn1 111.9(2) . .
C109 C108 H10L 109.5 . .
C109 C108 H10M 109.5 . .
H10L C108 H10M 109.5 . .
C109 C108 H10N 109.5 . .
H10L C108 H10N 109.5 . .
H10M C108 H10N 109.5 . .
N102 C109 C110 121.8(3) . .
N102 C109 C108 120.3(3) . .
C110 C109 C108 117.9(3) . .
C111 C110 C109 126.7(3) . .
C111 C110 H11A 116.7 . .
C109 C110 H11A 116.7 . .
O102 C111 C110 124.3(3) . .
O102 C111 C112 114.0(3) . .
C110 C111 C112 121.7(3) . .
C111 C112 H11B 109.5 . .
C111 C112 H11C 109.5 . .
H11B C112 H11C 109.5 . .
C111 C112 H11D 109.5 . .
H11B C112 H11D 109.5 . .
H11C C112 H11D 109.5 . .
C111 O102 Mn1 125.4(2) . .
O202 Mn2 O201 93.29(10) . .
O202 Mn2 N202 91.57(11) . .
O201 Mn2 N202 174.86(12) . .
O202 Mn2 N201 174.54(11) . .
O201 Mn2 N201 92.15(11) . .
N202 Mn2 N201 83.01(12) . .
O202 Mn2 N13 92.30(10) . 1_545
O201 Mn2 N13 84.36(10) . 1_545
N202 Mn2 N13 97.12(11) . 1_545
N201 Mn2 N13 87.75(11) . 1_545
O202 Mn2 N12 84.40(10) . .
O201 Mn2 N12 92.22(10) . .
N202 Mn2 N12 86.59(11) . .
N201 Mn2 N12 95.88(11) . .
N13 Mn2 N12 175.12(11) 1_545 .
C202 O201 Mn2 123.6(2) . .
C202 C201 H20A 109.5 . .
C202 C201 H20B 109.5 . .
H20A C201 H20B 109.5 . .
C202 C201 H20C 109.5 . .
H20A C201 H20C 109.5 . .
H20B C201 H20C 109.5 . .
O201 C202 C203 126.0(3) . .
O201 C202 C201 112.5(4) . .
C203 C202 C201 121.6(4) . .
C202 C203 C204 125.9(3) . .
C202 C203 H20D 117.0 . .
C204 C203 H20D 117.0 . .
N201 C204 C203 122.5(3) . .
N201 C204 C205 120.3(4) . .
C203 C204 C205 117.2(3) . .
C204 C205 H20E 109.5 . .
C204 C205 H20F 109.5 . .
H20E C205 H20F 109.5 . .
C204 C205 H20G 109.5 . .
H20E C205 H20G 109.5 . .
H20F C205 H20G 109.5 . .
C204 N201 C206 123.8(3) . .
C204 N201 Mn2 125.0(3) . .
C206 N201 Mn2 111.2(2) . .
C207 C206 N201 108.9(3) . .
C207 C206 H20H 109.9 . .
N201 C206 H20H 109.9 . .
C207 C206 H20I 109.9 . .
N201 C206 H20I 109.9 . .
H20H C206 H20I 108.3 . .
N202 C207 C206 108.7(3) . .
N202 C207 H20J 110.0 . .
C206 C207 H20J 110.0 . .
N202 C207 H20K 110.0 . .
C206 C207 H20K 110.0 . .
H20J C207 H20K 108.3 . .
C209 N202 C207 123.6(3) . .
C209 N202 Mn2 124.2(2) . .
C207 N202 Mn2 111.5(2) . .
C209 C208 H20L 109.5 . .
C209 C208 H20M 109.5 . .
H20L C208 H20M 109.5 . .
C209 C208 H20N 109.5 . .
H20L C208 H20N 109.5 . .
H20M C208 H20N 109.5 . .
N202 C209 C210 122.1(3) . .
N202 C209 C208 121.0(4) . .
C210 C209 C208 116.9(3) . .
C211 C210 C209 126.3(3) . .
C211 C210 H21A 116.9 . .
C209 C210 H21A 116.9 . .
O202 C211 C210 125.1(3) . .
O202 C211 C212 114.1(3) . .
C210 C211 C212 120.8(3) . .
C211 C212 H21B 109.5 . .
C211 C212 H21C 109.5 . .
H21B C212 H21C 109.5 . .
C211 C212 H21D 109.5 . .
H21B C212 H21D 109.5 . .
H21C C212 H21D 109.5 . .
C211 O202 Mn2 124.5(2) . .

loop_
_geom_bond_atom_site_label_1
_geom_bond_atom_site_label_2
_geom_bond_distance
_geom_bond_site_symmetry_2
Fe1 N16 1.645(3) .
Fe1 C15 1.923(4) .
Fe1 C11 1.942(3) .
Fe1 C12 1.953(3) .
Fe1 C14 1.966(3) .
Fe1 C13 1.966(3) .
C11 N11 1.150(4) .
N11 Mn1 2.375(3) .
C12 N12 1.143(4) .
N12 Mn2 2.441(3) .
C13 N13 1.132(4) .
N13 Mn2 2.437(3) 1_565
C14 N14 1.145(4) .
N14 Mn1 2.450(3) 1_655
C15 N15 1.151(5) .
N16 O16 1.132(4) .
Mn1 O102 1.895(2) .
Mn1 O101 1.901(2) .
Mn1 N102 1.969(3) .
Mn1 N101 1.972(3) .
Mn1 N14 2.450(3) 1_455
O101 C102 1.301(4) .
C101 C102 1.499(5) .
C101 H10A 0.9600 .
C101 H10B 0.9600 .
C101 H10C 0.9600 .
C102 C103 1.362(5) .
C103 C104 1.408(5) .
C103 H10D 0.9300 .
C104 N101 1.310(4) .
C104 C105 1.518(5) .
C105 H10E 0.9600 .
C105 H10F 0.9600 .
C105 H10G 0.9600 .
N101 C106 1.463(4) .
C106 C107 1.497(5) .
C106 H10H 0.9700 .
C106 H10I 0.9700 .
C107 N102 1.472(4) .
C107 H10J 0.9700 .
C107 H10K 0.9700 .
N102 C109 1.313(4) .
C108 C109 1.503(5) .
C108 H10L 0.9600 .
C108 H10M 0.9600 .
C108 H10N 0.9600 .
C109 C110 1.402(5) .
C110 C111 1.362(5) .
C110 H11A 0.9300 .
C111 O102 1.296(4) .
C111 C112 1.496(5) .
C112 H11B 0.9600 .
C112 H11C 0.9600 .
C112 H11D 0.9600 .
Mn2 O202 1.896(2) .
Mn2 O201 1.892(2) .
Mn2 N202 1.960(3) .
Mn2 N201 1.978(3) .
Mn2 N13 2.437(3) 1_545
O201 C202 1.301(4) .
C201 C202 1.511(6) .
C201 H20A 0.9600 .
C201 H20B 0.9600 .
C201 H20C 0.9600 .
C202 C203 1.351(6) .
C203 C204 1.399(6) .
C203 H20D 0.9300 .
C204 N201 1.297(4) .
C204 C205 1.531(5) .
C205 H20E 0.9600 .
C205 H20F 0.9600 .
C205 H20G 0.9600 .
N201 C206 1.462(5) .
C206 C207 1.449(6) .
C206 H20H 0.9700 .
C206 H20I 0.9700 .
C207 N202 1.454(5) .
C207 H20J 0.9700 .
C207 H20K 0.9700 .
N202 C209 1.318(4) .
C208 C209 1.508(5) .
C208 H20L 0.9600 .
C208 H20M 0.9600 .
C208 H20N 0.9600 .
C209 C210 1.401(5) .
C210 C211 1.350(5) .
C210 H21A 0.9300 .
C211 O202 1.300(4) .
C211 C212 1.502(5) .
C212 H21B 0.9600 .
C212 H21C 0.9600 .
C212 H21D 0.9600 .

loop_
_geom_torsion_atom_site_label_1
_geom_torsion_atom_site_label_2
_geom_torsion_atom_site_label_3
_geom_torsion_atom_site_label_4
_geom_torsion
_geom_torsion_site_symmetry_1
_geom_torsion_site_symmetry_4
N16 Fe1 C11 N11 89(9) . .
C15 Fe1 C11 N11 -93(9) . .
C12 Fe1 C11 N11 -178(100) . .
C14 Fe1 C11 N11 -86(9) . .
C13 Fe1 C11 N11 -4(9) . .
Fe1 C11 N11 Mn1 27(9) . .
N16 Fe1 C12 N12 33(7) . .
C15 Fe1 C12 N12 -142(7) . .
C11 Fe1 C12 N12 -60(7) . .
C14 Fe1 C12 N12 130(7) . .
C13 Fe1 C12 N12 -137(7) . .
Fe1 C12 N12 Mn2 91(7) . .
N16 Fe1 C13 N13 -8(3) . .
C15 Fe1 C13 N13 167(3) . .
C11 Fe1 C13 N13 85(3) . .
C12 Fe1 C13 N13 162(2) . .
C14 Fe1 C13 N13 -105(3) . .
Fe1 C13 N13 Mn2 61(3) . 1_565
N16 Fe1 C14 N14 25(8) . .
C15 Fe1 C14 N14 -154(8) . .
C11 Fe1 C14 N14 -160(8) . .
C12 Fe1 C14 N14 -68(8) . .
C13 Fe1 C14 N14 117(8) . .
Fe1 C14 N14 Mn1 32(9) . 1_655
N16 Fe1 C15 N15 -36(6) . .
C11 Fe1 C15 N15 -49(5) . .
C12 Fe1 C15 N15 41(5) . .
C14 Fe1 C15 N15 132(5) . .
C13 Fe1 C15 N15 -138(5) . .
C15 Fe1 N16 O16 -15(7) . .
C11 Fe1 N16 O16 -1(6) . .
C12 Fe1 N16 O16 -92(6) . .
C14 Fe1 N16 O16 178(100) . .
C13 Fe1 N16 O16 87(6) . .
C11 N11 Mn1 O102 180(100) . .
C11 N11 Mn1 O101 -86.8(8) . .
C11 N11 Mn1 N102 88.3(8) . .
C11 N11 Mn1 N101 5.2(8) . .
C11 N11 Mn1 N14 -143.2(9) . 1_455
O102 Mn1 O101 C102 155.9(3) . .
N102 Mn1 O101 C102 -25.0(15) . .
N101 Mn1 O101 C102 -21.7(3) . .
N11 Mn1 O101 C102 64.4(3) . .
N14 Mn1 O101 C102 -120.6(3) 1_455 .
Mn1 O101 C102 C103 16.3(5) . .
Mn1 O101 C102 C101 -164.1(3) . .
O101 C102 C103 C104 1.6(6) . .
C101 C102 C103 C104 -178.0(4) . .
C102 C103 C104 N101 -5.9(6) . .
C102 C103 C104 C105 174.4(4) . .
C103 C104 N101 C106 178.5(3) . .
C105 C104 N101 C106 -1.8(5) . .
C103 C104 N101 Mn1 -7.6(5) . .
C105 C104 N101 Mn1 172.1(3) . .
O102 Mn1 N101 C104 -137.4(10) . .
O101 Mn1 N101 C104 17.5(3) . .
N102 Mn1 N101 C104 -162.8(3) . .
N11 Mn1 N101 C104 -68.8(3) . .
N14 Mn1 N101 C104 108.0(3) 1_455 .
O102 Mn1 N101 C106 37.0(11) . .
O101 Mn1 N101 C106 -168.0(2) . .
N102 Mn1 N101 C106 11.7(2) . .
N11 Mn1 N101 C106 105.6(2) . .
N14 Mn1 N101 C106 -77.5(2) 1_455 .
C104 N101 C106 C107 140.1(3) . .
Mn1 N101 C106 C107 -34.5(3) . .
N101 C106 C107 N102 45.0(4) . .
C106 C107 N102 C109 143.8(3) . .
C106 C107 N102 Mn1 -36.1(4) . .
O102 Mn1 N102 C109 16.6(3) . .
O101 Mn1 N102 C109 -162.5(12) . .
N101 Mn1 N102 C109 -165.7(3) . .
N11 Mn1 N102 C109 108.5(3) . .
N14 Mn1 N102 C109 -66.9(3) 1_455 .
O102 Mn1 N102 C107 -163.4(2) . .
O101 Mn1 N102 C107 17.5(15) . .
N101 Mn1 N102 C107 14.2(2) . .
N11 Mn1 N102 C107 -71.6(2) . .
N14 Mn1 N102 C107 113.1(2) 1_455 .
C107 N102 C109 C110 176.2(3) . .
Mn1 N102 C109 C110 -3.9(5) . .
C107 N102 C109 C108 -2.6(5) . .
Mn1 N102 C109 C108 177.4(2) . .
N102 C109 C110 C111 -9.6(6) . .
C108 C109 C110 C111 169.2(3) . .
C109 C110 C111 O102 1.6(6) . .
C109 C110 C111 C112 -177.8(3) . .
C110 C111 O102 Mn1 19.7(4) . .
C112 C111 O102 Mn1 -160.9(2) . .
O101 Mn1 O102 C111 155.6(2) . .
N102 Mn1 O102 C111 -24.3(2) . .
N101 Mn1 O102 C111 -49.4(11) . .
N11 Mn1 O102 C111 -117.8(2) . .
N14 Mn1 O102 C111 65.8(2) 1_455 .
C12 N12 Mn2 O202 24.4(8) . .
C12 N12 Mn2 O201 117.5(8) . .
C12 N12 Mn2 N202 -67.5(8) . .
C12 N12 Mn2 N201 -150.1(8) . .
C12 N12 Mn2 N13 72.0(14) . 1_545
O202 Mn2 O201 C202 -155.8(3) . .
N202 Mn2 O201 C202 43.1(13) . .
N201 Mn2 O201 C202 23.7(3) . .
N13 Mn2 O201 C202 -63.9(3) 1_545 .
N12 Mn2 O201 C202 119.6(3) . .
Mn2 O201 C202 C203 -20.5(5) . .
Mn2 O201 C202 C201 160.0(3) . .
O201 C202 C203 C204 -0.1(6) . .
C201 C202 C203 C204 179.4(4) . .
C202 C203 C204 N201 9.9(6) . .
C202 C203 C204 C205 -171.3(4) . .
C203 C204 N201 C206 178.7(4) . .
C205 C204 N201 C206 -0.2(6) . .
C203 C204 N201 Mn2 2.1(5) . .
C205 C204 N201 Mn2 -176.8(3) . .
O202 Mn2 N201 C204 159.6(10) . .
O201 Mn2 N201 C204 -15.2(3) . .
N202 Mn2 N201 C204 166.5(3) . .
N13 Mn2 N201 C204 69.0(3) 1_545 .
N12 Mn2 N201 C204 -107.7(3) . .
O202 Mn2 N201 C206 -17.3(13) . .
O201 Mn2 N201 C206 167.8(3) . .
N202 Mn2 N201 C206 -10.4(3) . .
N13 Mn2 N201 C206 -107.9(3) 1_545 .
N12 Mn2 N201 C206 75.4(3) . .
C204 N201 C206 C207 -143.9(4) . .
Mn2 N201 C206 C207 33.1(5) . .
N201 C206 C207 N202 -44.6(5) . .
C206 C207 N202 C209 -135.0(4) . .
C206 C207 N202 Mn2 36.4(4) . .
O202 Mn2 N202 C209 -23.7(3) . .
O201 Mn2 N202 C209 137.4(12) . .
N201 Mn2 N202 C209 157.0(3) . .
N13 Mn2 N202 C209 -116.2(3) 1_545 .
N12 Mn2 N202 C209 60.6(3) . .
O202 Mn2 N202 C207 165.0(3) . .
O201 Mn2 N202 C207 -33.9(14) . .
N201 Mn2 N202 C207 -14.3(3) . .
N13 Mn2 N202 C207 72.5(3) 1_545 .
N12 Mn2 N202 C207 -110.7(3) . .
C207 N202 C209 C210 -176.6(4) . .
Mn2 N202 C209 C210 13.1(5) . .
C207 N202 C209 C208 3.6(6) . .
Mn2 N202 C209 C208 -166.7(3) . .
N202 C209 C210 C211 4.6(6) . .
C208 C209 C210 C211 -175.6(4) . .
C209 C210 C211 O202 -2.3(6) . .
C209 C210 C211 C212 176.6(3) . .
C210 C211 O202 Mn2 -18.1(5) . .
C212 C211 O202 Mn2 162.9(2) . .
O201 Mn2 O202 C211 -152.4(3) . .
N202 Mn2 O202 C211 25.9(3) . .
N201 Mn2 O202 C211 32.7(13) . .
N13 Mn2 O202 C211 123.1(3) 1_545 .
N12 Mn2 O202 C211 -60.5(3) . .
